data_4026276
loop_
_publ_author_name
'Yu-Rong Yang'
'Liang Shen'
'Jiu-Zhong Huang'
'Tao Xu'
'Kun Wei'

_publ_section_title
;
 Application of the Helquist Annulation in Lycopodium Alkaloid Synthesis:
 Unified Total Syntheses of (-)-8-Deoxyserratinine, (+)-Fawcettimine, and
 (+)-Lycoflexine
;
_journal_name_full 'Journal of Organic Chemistry'
_journal_page_first 3684
_journal_page_last 3690
_journal_paper_doi 10.1021/jo1023188
_journal_volume 76
_journal_year 2011
_chemical_formula_sum 'C21 H35 N O5'
_chemical_formula_weight 381.50
_chemical_name_systematic
; 
 ? 
;
_space_group_IT_number 19
_symmetry_cell_setting orthorhombic
_symmetry_space_group_name_Hall 'P 2ac 2ab'
_symmetry_space_group_name_H-M 'P 21 21 21'
_atom_sites_solution_hydrogens geom
_atom_sites_solution_primary direct
_atom_sites_solution_secondary difmap
_audit_creation_method SHELXL-97
_cell_angle_alpha 90.00
_cell_angle_beta 90.00
_cell_angle_gamma 90.00
_cell_formula_units_Z 4
_cell_length_a 7.817(6)
_cell_length_b 8.455(7)
_cell_length_c 33.54(3)
_cell_measurement_reflns_used 1268
_cell_measurement_temperature 273(2)
_cell_measurement_theta_max 17.12
_cell_measurement_theta_min 2.43
_cell_volume 2217(3)
_computing_cell_refinement 'Bruker APEX-II'
_computing_data_collection 'Bruker APEX-II'
_computing_data_reduction 'Bruker SAINT'
_computing_molecular_graphics 'Bruker SHELXTL'
_computing_publication_material 'Bruker SHELXTL'
_computing_structure_refinement 'SHELXL-97 (Sheldrick, 1997)'
_computing_structure_solution 'SHELXS-97 (Sheldrick, 1990)'
_diffrn_ambient_temperature 273(2)
_diffrn_measured_fraction_theta_full 0.930
_diffrn_measured_fraction_theta_max 0.930
_diffrn_measurement_device_type 'CCD area detector'
_diffrn_measurement_method 'phi and omega scans'
_diffrn_radiation_monochromator graphite
_diffrn_radiation_source 'fine-focus sealed tube'
_diffrn_radiation_type MoK\a
_diffrn_radiation_wavelength 0.71073
_diffrn_reflns_av_R_equivalents 0.1053
_diffrn_reflns_av_sigmaI/netI 0.2294
_diffrn_reflns_limit_h_max 10
_diffrn_reflns_limit_h_min -10
_diffrn_reflns_limit_k_max 10
_diffrn_reflns_limit_k_min -11
_diffrn_reflns_limit_l_max 42
_diffrn_reflns_limit_l_min -44
_diffrn_reflns_number 14897
_diffrn_reflns_theta_full 28.72
_diffrn_reflns_theta_max 28.72
_diffrn_reflns_theta_min 2.43
_exptl_absorpt_coefficient_mu 0.080
_exptl_absorpt_correction_T_max 0.9654
_exptl_absorpt_correction_T_min 0.9231
_exptl_absorpt_correction_type multi-scan
_exptl_absorpt_process_details sadabs
_exptl_crystal_colour colourless
_exptl_crystal_density_diffrn 1.143
_exptl_crystal_description prism
_exptl_crystal_F_000 832
_exptl_crystal_size_max 0.32
_exptl_crystal_size_mid 0.24
_exptl_crystal_size_min 0.17
_refine_diff_density_max 0.312
_refine_diff_density_min -0.234
_refine_diff_density_rms 0.089
_refine_ls_abs_structure_details 'Flack H D (1983), Acta Cryst. A39, 876-881'
_refine_ls_abs_structure_Flack -2(3)
_refine_ls_extinction_coef 0.118(12)
_refine_ls_extinction_expression Fc^*^=kFc[1+0.001xFc^2^\l^3^/sin(2\q)]^-1/4^
_refine_ls_extinction_method SHELXL
_refine_ls_goodness_of_fit_ref 0.963
_refine_ls_hydrogen_treatment mixed
_refine_ls_matrix_type full
_refine_ls_number_parameters 251
_refine_ls_number_reflns 5170
_refine_ls_number_restraints 0
_refine_ls_restrained_S_all 0.963
_refine_ls_R_factor_all 0.2221
_refine_ls_R_factor_gt 0.0891
_refine_ls_shift/su_max 0.000
_refine_ls_shift/su_mean 0.000
_refine_ls_structure_factor_coef Fsqd
_refine_ls_weighting_details 'calc w=1/[\s^2^(Fo^2^)+(0.0427P)^2^+0.0000P] where P=(Fo^2^+2Fc^2^)/3'
_refine_ls_weighting_scheme calc
_refine_ls_wR_factor_gt 0.2026
_refine_ls_wR_factor_ref 0.2790
_reflns_number_gt 1888
_reflns_number_total 5170
_reflns_threshold_expression >2sigma(I)
_cod_data_source_file jo1023188_si_003.cif
_cod_data_source_block 100426c_0m
_cod_database_code 4026276

loop_
_symmetry_equiv_pos_as_xyz
'x, y, z'
'-x+1/2, -y, z+1/2'
'-x, y+1/2, -z+1/2'
'x+1/2, -y+1/2, -z'

loop_
_atom_site_label
_atom_site_type_symbol
_atom_site_fract_x
_atom_site_fract_y
_atom_site_fract_z
_atom_site_U_iso_or_equiv
_atom_site_adp_type
_atom_site_occupancy
_atom_site_symmetry_multiplicity
_atom_site_calc_flag
_atom_site_refinement_flags
C1 C 0.0839(8) 0.8225(7) 0.86761(16) 0.0849(17) Uani 1 1 d .
H1A H -0.0320 0.7841 0.8713 0.102 Uiso 1 1 calc R
H1B H 0.0779 0.9240 0.8542 0.102 Uiso 1 1 calc R
C2 C 0.1692(9) 0.8432(6) 0.90815(16) 0.0854(18) Uani 1 1 d .
H2A H 0.1070 0.9225 0.9232 0.102 Uiso 1 1 calc R
H2B H 0.2848 0.8818 0.9042 0.102 Uiso 1 1 calc R
C3 C 0.1758(7) 0.6887(6) 0.93251(14) 0.0714(14) Uani 1 1 d .
H3A H 0.0959 0.6971 0.9545 0.086 Uiso 1 1 calc R
H3B H 0.1380 0.6022 0.9157 0.086 Uiso 1 1 calc R
C4 C 0.3530(6) 0.6481(6) 0.94923(14) 0.0652(13) Uani 1 1 d .
C5 C 0.3552(7) 0.5068(6) 0.97727(14) 0.0754(15) Uani 1 1 d .
H5 H 0.2794 0.5195 1.0003 0.091 Uiso 1 1 calc R
C6 C 0.3036(7) 0.3696(6) 0.95006(15) 0.0742(15) Uani 1 1 d .
H6A H 0.1813 0.3687 0.9452 0.089 Uiso 1 1 calc R
H6B H 0.3381 0.2685 0.9611 0.089 Uiso 1 1 calc R
C7 C 0.4071(7) 0.4106(5) 0.91109(14) 0.0633(14) Uani 1 1 d .
H7 H 0.3257 0.4263 0.8892 0.076 Uiso 1 1 calc R
C8 C 0.5339(7) 0.2844(6) 0.89888(16) 0.0698(14) Uani 1 1 d .
H8A H 0.5884 0.3164 0.8742 0.084 Uiso 1 1 calc R
H8B H 0.4722 0.1869 0.8937 0.084 Uiso 1 1 calc R
C9 C 0.3560(8) 0.7532(6) 0.82896(16) 0.0816(16) Uani 1 1 d .
H9A H 0.3784 0.8612 0.8372 0.098 Uiso 1 1 calc R
H9B H 0.3567 0.7515 0.8000 0.098 Uiso 1 1 calc R
C10 C 0.5034(7) 0.6498(7) 0.84368(14) 0.0718(14) Uani 1 1 d .
H10A H 0.5997 0.6671 0.8260 0.086 Uiso 1 1 calc R
H10B H 0.4689 0.5403 0.8405 0.086 Uiso 1 1 calc R
C11 C 0.5682(7) 0.6700(6) 0.88666(14) 0.0687(14) Uani 1 1 d .
H11A H 0.5554 0.7810 0.8934 0.082 Uiso 1 1 calc R
H11B H 0.6900 0.6482 0.8864 0.082 Uiso 1 1 calc R
C12 C 0.4908(6) 0.5739(5) 0.92145(13) 0.0584(13) Uani 1 1 d .
C13 C 0.6300(7) 0.5347(6) 0.95368(14) 0.0698(14) Uani 1 1 d .
C14 C 0.7581(7) 0.4073(6) 0.94230(14) 0.0765(15) Uani 1 1 d .
H14A H 0.8338 0.3882 0.9647 0.092 Uiso 1 1 calc R
H14B H 0.8273 0.4452 0.9203 0.092 Uiso 1 1 calc R
C15 C 0.6736(8) 0.2519(6) 0.93032(16) 0.0800(16) Uani 1 1 d .
H15 H 0.6183 0.2072 0.9540 0.096 Uiso 1 1 calc R
C16 C 0.8114(9) 0.1342(7) 0.91609(19) 0.102(2) Uani 1 1 d .
H16A H 0.8850 0.1076 0.9380 0.152 Uiso 1 1 calc R
H16B H 0.8777 0.1817 0.8952 0.152 Uiso 1 1 calc R
H16C H 0.7572 0.0401 0.9062 0.152 Uiso 1 1 calc R
C17 C 0.0972(10) 0.5820(8) 0.82747(18) 0.0853(17) Uani 1 1 d .
C18 C 0.1460(12) 0.3525(7) 0.78350(18) 0.108(2) Uani 1 1 d .
C19 C -0.0244(16) 0.3617(10) 0.7610(3) 0.198(6) Uani 1 1 d .
H19A H -0.0199 0.4466 0.7420 0.297 Uiso 1 1 calc R
H19B H -0.1156 0.3806 0.7795 0.297 Uiso 1 1 calc R
H19C H -0.0443 0.2637 0.7473 0.297 Uiso 1 1 calc R
C20 C 0.301(2) 0.3213(12) 0.7566(3) 0.269(9) Uani 1 1 d .
H20A H 0.3917 0.2747 0.7721 0.403 Uiso 1 1 calc R
H20B H 0.3404 0.4193 0.7453 0.403 Uiso 1 1 calc R
H20C H 0.2695 0.2503 0.7355 0.403 Uiso 1 1 calc R
C21 C 0.1382(14) 0.2345(7) 0.81566(19) 0.136(3) Uani 1 1 d .
H21A H 0.0429 0.2575 0.8328 0.204 Uiso 1 1 calc R
H21B H 0.2421 0.2380 0.8309 0.204 Uiso 1 1 calc R
H21C H 0.1243 0.1310 0.8043 0.204 Uiso 1 1 calc R
N1 N 0.1807(6) 0.7095(5) 0.84271(12) 0.0766(13) Uani 1 1 d .
O1 O 0.5316(5) 0.4866(5) 0.98808(8) 0.0793(11) Uani 1 1 d .
O2 O 0.4232(5) 0.7916(4) 0.96746(10) 0.0816(12) Uani 1 1 d .
H2 H 0.4028 0.7912 0.9914 0.122 Uiso 1 1 calc R
O3 O 0.7267(5) 0.6736(4) 0.96409(11) 0.0866(12) Uani 1 1 d .
H3 H 0.8286 0.6511 0.9654 0.130 Uiso 1 1 calc R
O4 O 0.1971(6) 0.5076(4) 0.79975(10) 0.0965(13) Uani 1 1 d .
O5 O -0.0425(7) 0.5367(5) 0.83740(14) 0.1140(15) Uani 1 1 d .

loop_
_atom_site_aniso_label
_atom_site_aniso_U_11
_atom_site_aniso_U_22
_atom_site_aniso_U_33
_atom_site_aniso_U_23
_atom_site_aniso_U_13
_atom_site_aniso_U_12
C1 0.081(4) 0.086(4) 0.088(4) -0.004(3) -0.004(3) 0.027(3)
C2 0.091(4) 0.078(3) 0.087(4) -0.014(3) 0.001(3) 0.019(3)
C3 0.065(3) 0.082(3) 0.067(3) -0.005(3) 0.009(3) 0.007(3)
C4 0.056(3) 0.080(3) 0.059(3) -0.014(3) 0.005(3) 0.003(3)
C5 0.070(4) 0.101(4) 0.055(3) 0.000(3) 0.007(3) 0.001(3)
C6 0.060(3) 0.083(3) 0.079(3) 0.007(3) 0.006(3) -0.002(3)
C7 0.063(3) 0.063(3) 0.064(3) -0.001(2) 0.007(3) -0.008(3)
C8 0.069(3) 0.063(3) 0.077(3) -0.007(2) -0.004(3) 0.009(3)
C9 0.089(4) 0.076(3) 0.080(3) 0.018(3) -0.003(3) 0.005(3)
C10 0.065(3) 0.093(3) 0.058(3) 0.010(3) 0.010(3) 0.008(3)
C11 0.059(3) 0.080(3) 0.067(3) -0.003(3) 0.011(3) 0.002(3)
C12 0.048(3) 0.071(3) 0.056(3) -0.005(2) 0.008(2) 0.001(2)
C13 0.063(3) 0.085(3) 0.062(3) -0.012(3) -0.002(3) 0.000(3)
C14 0.069(4) 0.095(4) 0.065(3) -0.004(3) -0.001(3) 0.019(3)
C15 0.081(4) 0.082(4) 0.077(3) 0.002(3) 0.001(3) 0.016(3)
C16 0.097(5) 0.094(4) 0.114(5) 0.005(3) 0.013(4) 0.034(4)
C17 0.086(5) 0.098(4) 0.072(4) 0.012(3) -0.006(4) 0.004(4)
C18 0.168(7) 0.084(4) 0.072(4) -0.008(3) -0.016(5) -0.006(5)
C19 0.286(14) 0.135(6) 0.173(9) -0.036(6) -0.161(10) 0.016(9)
C20 0.42(2) 0.183(8) 0.204(10) -0.098(8) 0.189(14) -0.055(13)
C21 0.213(10) 0.111(5) 0.085(4) 0.005(4) -0.033(5) 0.020(6)
N1 0.077(3) 0.080(3) 0.073(3) 0.002(2) -0.003(3) 0.007(3)
O1 0.066(2) 0.122(3) 0.0498(18) 0.0018(19) 0.0024(17) 0.013(2)
O2 0.078(3) 0.093(2) 0.073(2) -0.027(2) 0.006(2) -0.002(2)
O3 0.070(2) 0.112(3) 0.078(2) -0.023(2) -0.005(2) -0.014(2)
O4 0.120(4) 0.102(3) 0.067(2) -0.011(2) 0.016(2) -0.004(3)
O5 0.085(3) 0.124(4) 0.133(4) -0.024(3) 0.000(3) -0.013(3)

loop_
_atom_type_symbol
_atom_type_description
_atom_type_scat_dispersion_real
_atom_type_scat_dispersion_imag
_atom_type_scat_source
C C 0.0033 0.0016 'International Tables Vol C Tables 4.2.6.8 and 6.1.1.4'
H H 0.0000 0.0000 'International Tables Vol C Tables 4.2.6.8 and 6.1.1.4'
N N 0.0061 0.0033 'International Tables Vol C Tables 4.2.6.8 and 6.1.1.4'
O O 0.0106 0.0060 'International Tables Vol C Tables 4.2.6.8 and 6.1.1.4'

loop_
_geom_angle_atom_site_label_1
_geom_angle_atom_site_label_2
_geom_angle_atom_site_label_3
_geom_angle
N1 C1 C2 110.7(5)
N1 C1 H1A 109.5
C2 C1 H1A 109.5
N1 C1 H1B 109.5
C2 C1 H1B 109.5
H1A C1 H1B 108.1
C1 C2 C3 112.9(5)
C1 C2 H2A 109.0
C3 C2 H2A 109.0
C1 C2 H2B 109.0
C3 C2 H2B 109.0
H2A C2 H2B 107.8
C4 C3 C2 114.5(5)
C4 C3 H3A 108.6
C2 C3 H3A 108.6
C4 C3 H3B 108.6
C2 C3 H3B 108.6
H3A C3 H3B 107.6
O2 C4 C5 112.9(4)
O2 C4 C3 107.8(4)
C5 C4 C3 114.4(4)
O2 C4 C12 108.9(4)
C5 C4 C12 92.6(4)
C3 C4 C12 119.8(4)
O1 C5 C4 105.1(4)
O1 C5 C6 108.3(4)
C4 C5 C6 102.9(4)
O1 C5 H5 113.2
C4 C5 H5 113.2
C6 C5 H5 113.2
C5 C6 C7 101.1(4)
C5 C6 H6A 111.6
C7 C6 H6A 111.6
C5 C6 H6B 111.6
C7 C6 H6B 111.6
H6A C6 H6B 109.4
C8 C7 C12 114.1(4)
C8 C7 C6 113.9(4)
C12 C7 C6 103.0(4)
C8 C7 H7 108.5
C12 C7 H7 108.5
C6 C7 H7 108.5
C7 C8 C15 113.8(4)
C7 C8 H8A 108.8
C15 C8 H8A 108.8
C7 C8 H8B 108.8
C15 C8 H8B 108.8
H8A C8 H8B 107.7
N1 C9 C10 116.8(4)
N1 C9 H9A 108.1
C10 C9 H9A 108.1
N1 C9 H9B 108.1
C10 C9 H9B 108.1
H9A C9 H9B 107.3
C9 C10 C11 119.2(4)
C9 C10 H10A 107.5
C11 C10 H10A 107.5
C9 C10 H10B 107.5
C11 C10 H10B 107.5
H10A C10 H10B 107.0
C10 C11 C12 121.3(4)
C10 C11 H11A 107.0
C12 C11 H11A 107.0
C10 C11 H11B 107.0
C12 C11 H11B 107.0
H11A C11 H11B 106.7
C11 C12 C4 120.7(4)
C11 C12 C7 117.3(4)
C4 C12 C7 101.5(4)
C11 C12 C13 111.1(4)
C4 C12 C13 98.8(4)
C7 C12 C13 104.8(4)
O3 C13 O1 108.4(4)
O3 C13 C14 107.0(4)
O1 C13 C14 110.6(4)
O3 C13 C12 111.0(4)
O1 C13 C12 103.9(4)
C14 C13 C12 115.7(4)
C13 C14 C15 113.0(5)
C13 C14 H14A 109.0
C15 C14 H14A 109.0
C13 C14 H14B 109.0
C15 C14 H14B 109.0
H14A C14 H14B 107.8
C14 C15 C16 109.6(5)
C14 C15 C8 109.5(4)
C16 C15 C8 113.4(4)
C14 C15 H15 108.1
C16 C15 H15 108.1
C8 C15 H15 108.1
C15 C16 H16A 109.5
C15 C16 H16B 109.5
H16A C16 H16B 109.5
C15 C16 H16C 109.5
H16A C16 H16C 109.5
H16B C16 H16C 109.5
O5 C17 N1 125.7(7)
O5 C17 O4 124.0(7)
N1 C17 O4 110.2(6)
C21 C18 O4 110.1(5)
C21 C18 C19 111.1(8)
O4 C18 C19 111.8(6)
C21 C18 C20 110.3(8)
O4 C18 C20 99.0(7)
C19 C18 C20 113.9(8)
C18 C19 H19A 109.5
C18 C19 H19B 109.5
H19A C19 H19B 109.5
C18 C19 H19C 109.5
H19A C19 H19C 109.5
H19B C19 H19C 109.5
C18 C20 H20A 109.5
C18 C20 H20B 109.5
H20A C20 H20B 109.5
C18 C20 H20C 109.5
H20A C20 H20C 109.5
H20B C20 H20C 109.5
C18 C21 H21A 109.5
C18 C21 H21B 109.5
H21A C21 H21B 109.5
C18 C21 H21C 109.5
H21A C21 H21C 109.5
H21B C21 H21C 109.5
C17 N1 C1 118.6(5)
C17 N1 C9 121.4(5)
C1 N1 C9 119.0(5)
C5 O1 C13 106.0(3)
C4 O2 H2 109.5
C13 O3 H3 109.5
C17 O4 C18 120.4(6)

loop_
_geom_bond_atom_site_label_1
_geom_bond_atom_site_label_2
_geom_bond_distance
C1 N1 1.478(7)
C1 C2 1.525(8)
C1 H1A 0.9700
C1 H1B 0.9700
C2 C3 1.542(7)
C2 H2A 0.9700
C2 H2B 0.9700
C3 C4 1.533(7)
C3 H3A 0.9700
C3 H3B 0.9700
C4 O2 1.465(6)
C4 C5 1.521(7)
C4 C12 1.556(7)
C5 O1 1.436(6)
C5 C6 1.530(7)
C5 H5 0.9800
C6 C7 1.576(7)
C6 H6A 0.9700
C6 H6B 0.9700
C7 C8 1.513(7)
C7 C12 1.567(7)
C7 H7 0.9800
C8 C15 1.543(7)
C8 H8A 0.9700
C8 H8B 0.9700
C9 N1 1.492(7)
C9 C10 1.528(7)
C9 H9A 0.9700
C9 H9B 0.9700
C10 C11 1.538(7)
C10 H10A 0.9700
C10 H10B 0.9700
C11 C12 1.546(7)
C11 H11A 0.9700
C11 H11B 0.9700
C12 C13 1.569(7)
C13 O3 1.440(6)
C13 O1 1.445(6)
C13 C14 1.519(7)
C14 C15 1.524(7)
C14 H14A 0.9700
C14 H14B 0.9700
C15 C16 1.542(7)
C15 H15 0.9800
C16 H16A 0.9600
C16 H16B 0.9600
C16 H16C 0.9600
C17 O5 1.204(8)
C17 N1 1.360(8)
C17 O4 1.367(7)
C18 C21 1.470(8)
C18 O4 1.475(7)
C18 C19 1.533(12)
C18 C20 1.537(14)
C19 H19A 0.9600
C19 H19B 0.9600
C19 H19C 0.9600
C20 H20A 0.9600
C20 H20B 0.9600
C20 H20C 0.9600
C21 H21A 0.9600
C21 H21B 0.9600
C21 H21C 0.9600
O2 H2 0.8200
O3 H3 0.8200

loop_
_geom_torsion_atom_site_label_1
_geom_torsion_atom_site_label_2
_geom_torsion_atom_site_label_3
_geom_torsion_atom_site_label_4
_geom_torsion
N1 C1 C2 C3 -62.0(7)
C1 C2 C3 C4 129.6(5)
C2 C3 C4 O2 46.7(5)
C2 C3 C4 C5 173.1(4)
C2 C3 C4 C12 -78.5(6)
O2 C4 C5 O1 -58.3(5)
C3 C4 C5 O1 178.0(4)
C12 C4 C5 O1 53.5(4)
O2 C4 C5 C6 -171.6(4)
C3 C4 C5 C6 64.7(5)
C12 C4 C5 C6 -59.8(4)
O1 C5 C6 C7 -70.1(4)
C4 C5 C6 C7 40.9(5)
C5 C6 C7 C8 119.8(5)
C5 C6 C7 C12 -4.3(5)
C12 C7 C8 C15 56.9(6)
C6 C7 C8 C15 -60.9(6)
N1 C9 C10 C11 -76.7(6)
C9 C10 C11 C12 89.7(6)
C10 C11 C12 C4 -98.8(5)
C10 C11 C12 C7 25.8(6)
C10 C11 C12 C13 146.4(4)
O2 C4 C12 C11 -57.8(6)
C5 C4 C12 C11 -173.1(4)
C3 C4 C12 C11 66.8(6)
O2 C4 C12 C7 170.4(4)
C5 C4 C12 C7 55.2(4)
C3 C4 C12 C7 -65.0(5)
O2 C4 C12 C13 63.2(5)
C5 C4 C12 C13 -52.1(4)
C3 C4 C12 C13 -172.2(4)
C8 C7 C12 C11 70.0(5)
C6 C7 C12 C11 -166.0(4)
C8 C7 C12 C4 -156.2(4)
C6 C7 C12 C4 -32.2(5)
C8 C7 C12 C13 -53.8(5)
C6 C7 C12 C13 70.2(4)
C11 C12 C13 O3 48.2(5)
C4 C12 C13 O3 -79.7(4)
C7 C12 C13 O3 175.9(4)
C11 C12 C13 O1 164.5(4)
C4 C12 C13 O1 36.6(4)
C7 C12 C13 O1 -67.8(4)
C11 C12 C13 C14 -74.0(5)
C4 C12 C13 C14 158.1(4)
C7 C12 C13 C14 53.7(5)
O3 C13 C14 C15 -179.8(4)
O1 C13 C14 C15 62.3(5)
C12 C13 C14 C15 -55.5(6)
C13 C14 C15 C16 175.5(4)
C13 C14 C15 C8 50.5(6)
C7 C8 C15 C14 -52.0(6)
C7 C8 C15 C16 -174.8(4)
O5 C17 N1 C1 -13.0(9)
O4 C17 N1 C1 169.0(4)
O5 C17 N1 C9 178.4(5)
O4 C17 N1 C9 0.4(7)
C2 C1 N1 C17 124.6(5)
C2 C1 N1 C9 -66.5(6)
C10 C9 N1 C17 -74.4(6)
C10 C9 N1 C1 117.1(5)
C4 C5 O1 C13 -32.7(5)
C6 C5 O1 C13 76.7(5)
O3 C13 O1 C5 114.7(4)
C14 C13 O1 C5 -128.2(4)
C12 C13 O1 C5 -3.4(5)
O5 C17 O4 C18 -7.5(9)
N1 C17 O4 C18 170.5(4)
C21 C18 O4 C17 -61.7(9)
C19 C18 O4 C17 62.3(8)
C20 C18 O4 C17 -177.3(7)
